data_1503437
loop_
_publ_author_name
'Xiao, Jian'
'Xu, Feng-Xia'
'Lu, Yun-Peng'
'Loh, Teck-Peng'

_publ_section_title
;
 Chemzymes: a new class of structurally rigid tricyclic amphibian
 organocatalyst inspired by natural product.
;
_journal_issue 6
_journal_name_full 'Organic letters'
_journal_page_first 1220
_journal_page_last 1223
_journal_paper_doi 10.1021/ol9029758
_journal_volume 12
_journal_year 2010
_chemical_absolute_configuration ad
_chemical_formula_moiety 'C11 H12 Br N O3'
_chemical_formula_sum 'C11 H12 Br N O3'
_chemical_formula_weight 286.13
_chemical_name_systematic
;

 ?

;
_space_group_IT_number 4
_symmetry_cell_setting monoclinic
_symmetry_space_group_name_Hall 'P 2yb'
_symmetry_space_group_name_H-M 'P 1 21 1'
_atom_sites_solution_hydrogens geom
_atom_sites_solution_primary direct
_atom_sites_solution_secondary difmap
_audit_creation_method SHELXL-97
_cell_angle_alpha 90.00
_cell_angle_beta 97.709(4)
_cell_angle_gamma 90.00
_cell_formula_units_Z 4
_cell_length_a 10.6835(6)
_cell_length_b 8.7762(5)
_cell_length_c 12.7768(7)
_cell_measurement_reflns_used 5754
_cell_measurement_temperature 173(2)
_cell_measurement_theta_max 25.95
_cell_measurement_theta_min 3.01
_cell_volume 1187.13(12)
_computing_cell_refinement 'Bruker SMART'
_computing_data_collection 'Bruker SMART'
_computing_data_reduction 'Bruker SAINT'
_computing_molecular_graphics 'Bruker SHELXTL'
_computing_publication_material 'Bruker SHELXTL'
_computing_structure_refinement 'SHELXL-97 (Sheldrick, 1997)'
_computing_structure_solution 'SHELXS-97 (Sheldrick, 1990)'
_diffrn_ambient_temperature 173(2)
_diffrn_measured_fraction_theta_full 0.993
_diffrn_measured_fraction_theta_max 0.993
_diffrn_measurement_device_type 'CCD area detector'
_diffrn_measurement_method 'phi and omega scans'
_diffrn_radiation_monochromator graphite
_diffrn_radiation_source 'fine-focus sealed tube'
_diffrn_radiation_type MoK\a
_diffrn_radiation_wavelength 0.71073
_diffrn_reflns_av_R_equivalents 0.0520
_diffrn_reflns_av_sigmaI/netI 0.0645
_diffrn_reflns_limit_h_max 15
_diffrn_reflns_limit_h_min -14
_diffrn_reflns_limit_k_max 12
_diffrn_reflns_limit_k_min -11
_diffrn_reflns_limit_l_max 18
_diffrn_reflns_limit_l_min -18
_diffrn_reflns_number 23631
_diffrn_reflns_theta_full 30.70
_diffrn_reflns_theta_max 30.70
_diffrn_reflns_theta_min 1.61
_exptl_absorpt_coefficient_mu 3.454
_exptl_absorpt_correction_T_max 0.8742
_exptl_absorpt_correction_T_min 0.3387
_exptl_absorpt_correction_type multi-scan
_exptl_absorpt_process_details sadabs
_exptl_crystal_colour colourless
_exptl_crystal_density_diffrn 1.601
_exptl_crystal_density_method 'not measured'
_exptl_crystal_description plate
_exptl_crystal_F_000 576
_exptl_crystal_size_max 0.40
_exptl_crystal_size_mid 0.38
_exptl_crystal_size_min 0.04
_refine_diff_density_max 0.679
_refine_diff_density_min -0.448
_refine_diff_density_rms 0.113
_refine_ls_abs_structure_details 'Flack H D (1983), Acta Cryst. A39, 876-881'
_refine_ls_abs_structure_Flack 0.049(15)
_refine_ls_extinction_method none
_refine_ls_goodness_of_fit_ref 1.080
_refine_ls_hydrogen_treatment constr
_refine_ls_matrix_type full
_refine_ls_number_parameters 291
_refine_ls_number_reflns 6685
_refine_ls_number_restraints 1
_refine_ls_restrained_S_all 1.080
_refine_ls_R_factor_all 0.0862
_refine_ls_R_factor_gt 0.0463
_refine_ls_shift/su_max 0.001
_refine_ls_shift/su_mean 0.000
_refine_ls_structure_factor_coef Fsqd
_refine_ls_weighting_details 'calc w=1/[\s^2^(Fo^2^)+(0.0777P)^2^+0.0000P] where P=(Fo^2^+2Fc^2^)/3'
_refine_ls_weighting_scheme calc
_refine_ls_wR_factor_gt 0.1263
_refine_ls_wR_factor_ref 0.1494
_reflns_number_gt 4423
_reflns_number_total 6685
_reflns_threshold_expression >2sigma(I)
_cod_data_source_file ol9029758_si_002.cif
_cod_data_source_block ltp136
_cod_depositor_comments
;
The following automatic conversions were performed:

'_symmetry_cell_setting' value 'Monoclinic' changed to 'monoclinic'
according to /home/saulius/struct/CIF-dictionaries/cif_core.dic
dictionary named 'cif_core.dic' version 2.4.2 from 2011-04-26.

Automatic conversion script
Id: cif_fix_values 1715 2011-07-08 13:25:40Z adriana 
;
_cod_original_sg_symbol_H-M P2(1)
_cod_database_code 1503437

loop_
_symmetry_equiv_pos_as_xyz
'x, y, z'
'-x, y+1/2, -z'

loop_
_atom_site_label
_atom_site_type_symbol
_atom_site_fract_x
_atom_site_fract_y
_atom_site_fract_z
_atom_site_U_iso_or_equiv
_atom_site_adp_type
_atom_site_occupancy
_atom_site_symmetry_multiplicity
_atom_site_calc_flag
_atom_site_refinement_flags
Br1 Br -0.09159(5) 0.68945(6) 0.40655(4) 0.04662(19) Uani 1 1 d .
Br2 Br 0.59643(5) 0.49587(6) 0.58749(4) 0.04639(19) Uani 1 1 d .
C1 C 0.4702(5) 0.5468(7) 0.9167(4) 0.0456(13) Uani 1 1 d .
H1 H 0.5429 0.4859 0.9125 0.055 Uiso 1 1 calc R
C2 C 0.3835(5) 0.5701(7) 0.8157(4) 0.0358(13) Uani 1 1 d .
H2 H 0.4344 0.6085 0.7611 0.043 Uiso 1 1 calc R
C3 C 0.3350(6) 0.4129(8) 0.7835(5) 0.0557(17) Uani 1 1 d .
H3A H 0.4066 0.3450 0.7778 0.083 Uiso 1 1 calc R
H3B H 0.2815 0.4188 0.7150 0.083 Uiso 1 1 calc R
H3C H 0.2855 0.3731 0.8367 0.083 Uiso 1 1 calc R
C4 C 0.2777(4) 0.6815(8) 0.8244(3) 0.0270(10) Uani 1 1 d .
H4 H 0.2297 0.6454 0.8816 0.032 Uiso 1 1 calc R
C5 C 0.3362(4) 0.8367(7) 0.8572(4) 0.0360(13) Uani 1 1 d .
H5A H 0.3821 0.8292 0.9297 0.043 Uiso 1 1 calc R
H5B H 0.3980 0.8643 0.8092 0.043 Uiso 1 1 calc R
C6 C 0.1874(4) 0.6884(7) 0.7226(3) 0.0263(9) Uani 1 1 d .
C7 C 0.0656(4) 0.6302(6) 0.7170(3) 0.0304(12) Uani 1 1 d .
H7 H 0.0385 0.5893 0.7790 0.037 Uiso 1 1 calc R
C8 C -0.0173(4) 0.6301(7) 0.6240(3) 0.0343(13) Uani 1 1 d .
H8 H -0.0998 0.5889 0.6220 0.041 Uiso 1 1 calc R
C9 C 0.0217(4) 0.6908(8) 0.5344(3) 0.0298(10) Uani 1 1 d .
C10 C 0.1417(4) 0.7521(7) 0.5376(4) 0.0321(12) Uani 1 1 d .
H10 H 0.1678 0.7944 0.4756 0.039 Uiso 1 1 calc R
C11 C 0.2229(4) 0.7517(7) 0.6307(4) 0.0331(12) Uani 1 1 d .
H11 H 0.3045 0.7952 0.6326 0.040 Uiso 1 1 calc R
C12 C 0.0943(5) 0.3556(7) 0.0369(4) 0.0500(14) Uani 1 1 d .
H12 H 0.0446 0.2667 0.0213 0.060 Uiso 1 1 calc R
C13 C 0.1717(5) 0.3624(7) 0.1447(4) 0.0356(13) Uani 1 1 d .
H13 H 0.1181 0.3329 0.1998 0.043 Uiso 1 1 calc R
C14 C 0.2793(7) 0.2426(8) 0.1416(6) 0.074(2) Uani 1 1 d .
H14A H 0.2442 0.1397 0.1438 0.111 Uiso 1 1 calc R
H14B H 0.3441 0.2576 0.2027 0.111 Uiso 1 1 calc R
H14C H 0.3172 0.2554 0.0765 0.111 Uiso 1 1 calc R
C15 C 0.2297(4) 0.5207(7) 0.1702(3) 0.0259(11) Uani 1 1 d .
H15 H 0.2799 0.5494 0.1125 0.031 Uiso 1 1 calc R
C16 C 0.1260(4) 0.6427(6) 0.1747(4) 0.0312(12) Uani 1 1 d .
H16A H 0.0643 0.6380 0.1096 0.037 Uiso 1 1 calc R
H16B H 0.0804 0.6231 0.2359 0.037 Uiso 1 1 calc R
C17 C 0.3187(4) 0.5181(7) 0.2742(3) 0.0251(10) Uani 1 1 d .
C18 C 0.2781(4) 0.4663(7) 0.3674(3) 0.0354(13) Uani 1 1 d .
H18 H 0.1931 0.4342 0.3667 0.042 Uiso 1 1 calc R
C19 C 0.3606(4) 0.4612(8) 0.4613(4) 0.0408(15) Uani 1 1 d .
H19 H 0.3332 0.4254 0.5247 0.049 Uiso 1 1 calc R
C20 C 0.4821(4) 0.5090(8) 0.4600(3) 0.0322(11) Uani 1 1 d .
C21 C 0.5250(4) 0.5621(7) 0.3699(4) 0.0322(12) Uani 1 1 d .
H21 H 0.6100 0.5949 0.3714 0.039 Uiso 1 1 calc R
C22 C 0.4412(4) 0.5668(6) 0.2761(3) 0.0278(11) Uani 1 1 d .
H22 H 0.4690 0.6039 0.2133 0.033 Uiso 1 1 calc R
N1 N 0.2384(4) 0.9590(6) 0.8541(4) 0.0390(11) Uani 1 1 d .
N2 N 0.1871(4) 0.7997(5) 0.1850(4) 0.0358(10) Uani 1 1 d .
O1 O 0.4583(4) 0.5954(6) 1.0008(3) 0.0591(12) Uani 1 1 d .
O2 O 0.1430(5) 0.9335(7) 0.8916(4) 0.0940(18) Uani 1 1 d .
O3 O 0.2582(5) 1.0809(6) 0.8153(5) 0.0923(19) Uani 1 1 d .
O4 O 0.0888(4) 0.4519(6) -0.0320(3) 0.0578(11) Uani 1 1 d .
O5 O 0.2583(6) 0.8334(6) 0.1236(5) 0.0881(18) Uani 1 1 d .
O6 O 0.1644(4) 0.8806(5) 0.2554(3) 0.0606(11) Uani 1 1 d .

loop_
_atom_site_aniso_label
_atom_site_aniso_U_11
_atom_site_aniso_U_22
_atom_site_aniso_U_33
_atom_site_aniso_U_23
_atom_site_aniso_U_13
_atom_site_aniso_U_12
Br1 0.0385(3) 0.0640(5) 0.0342(3) 0.0084(3) -0.0067(2) -0.0062(3)
Br2 0.0375(3) 0.0643(5) 0.0339(3) -0.0005(3) -0.0077(2) 0.0028(3)
C1 0.037(3) 0.057(4) 0.042(3) 0.007(3) 0.001(2) 0.012(2)
C2 0.034(3) 0.036(3) 0.038(3) 0.005(2) 0.008(2) 0.007(2)
C3 0.055(3) 0.039(4) 0.072(4) 0.004(3) 0.008(3) 0.007(3)
C4 0.028(2) 0.026(3) 0.027(2) 0.004(3) 0.0013(17) -0.001(2)
C5 0.030(2) 0.029(3) 0.049(3) -0.012(3) 0.007(2) -0.003(2)
C6 0.0232(19) 0.022(3) 0.034(2) -0.004(2) 0.0042(16) -0.006(2)
C7 0.029(2) 0.032(3) 0.031(2) 0.008(2) 0.0059(18) 0.000(2)
C8 0.026(2) 0.043(4) 0.033(2) 0.001(2) -0.0006(19) -0.002(2)
C9 0.033(2) 0.029(3) 0.026(2) 0.001(3) -0.0002(18) 0.007(2)
C10 0.033(2) 0.033(3) 0.030(2) 0.005(2) 0.0052(19) -0.005(2)
C11 0.028(2) 0.038(3) 0.033(2) 0.005(2) 0.0059(18) -0.011(2)
C12 0.059(3) 0.047(4) 0.043(3) -0.011(3) 0.000(2) -0.012(3)
C13 0.044(3) 0.032(3) 0.028(2) 0.006(2) -0.007(2) -0.009(3)
C14 0.117(6) 0.017(3) 0.077(5) -0.006(3) -0.022(4) 0.010(4)
C15 0.029(2) 0.025(3) 0.0229(19) -0.004(2) 0.0014(17) 0.000(2)
C16 0.028(2) 0.029(3) 0.034(2) -0.001(2) -0.0041(18) -0.0002(19)
C17 0.029(2) 0.025(3) 0.0208(18) 0.000(2) 0.0012(16) 0.002(2)
C18 0.034(2) 0.043(4) 0.028(2) 0.002(2) 0.0002(18) -0.008(2)
C19 0.036(3) 0.061(4) 0.025(2) 0.006(3) 0.0023(19) -0.010(3)
C20 0.030(2) 0.034(3) 0.031(2) 0.001(3) -0.0028(18) -0.001(2)
C21 0.024(2) 0.035(4) 0.038(2) 0.000(2) 0.006(2) -0.002(2)
C22 0.030(2) 0.025(3) 0.029(2) -0.003(2) 0.0059(18) -0.0019(19)
N1 0.035(2) 0.033(3) 0.047(2) -0.006(2) -0.0029(18) -0.0020(19)
N2 0.039(2) 0.021(2) 0.045(2) -0.0041(19) -0.0024(18) 0.0051(17)
O1 0.054(2) 0.085(4) 0.0363(18) 0.007(2) -0.0014(17) 0.021(2)
O2 0.079(3) 0.098(5) 0.113(4) -0.013(4) 0.043(3) 0.034(3)
O3 0.084(4) 0.040(3) 0.144(5) 0.013(3) -0.019(3) 0.008(3)
O4 0.065(2) 0.070(3) 0.0374(18) 0.002(2) 0.0010(17) -0.014(2)
O5 0.135(4) 0.038(3) 0.110(4) -0.007(3) 0.081(4) -0.014(3)
O6 0.077(3) 0.038(3) 0.068(3) -0.020(2) 0.012(2) -0.001(2)

loop_
_atom_type_symbol
_atom_type_description
_atom_type_scat_dispersion_real
_atom_type_scat_dispersion_imag
_atom_type_scat_source
C C 0.0033 0.0016 'International Tables Vol C Tables 4.2.6.8 and 6.1.1.4'
H H 0.0000 0.0000 'International Tables Vol C Tables 4.2.6.8 and 6.1.1.4'
N N 0.0061 0.0033 'International Tables Vol C Tables 4.2.6.8 and 6.1.1.4'
O O 0.0106 0.0060 'International Tables Vol C Tables 4.2.6.8 and 6.1.1.4'
Br Br -0.2901 2.4595 'International Tables Vol C Tables 4.2.6.8 and 6.1.1.4'

loop_
_geom_angle_atom_site_label_1
_geom_angle_atom_site_label_2
_geom_angle_atom_site_label_3
_geom_angle
O1 C1 C2 127.3(5)
O1 C1 H1 116.4
C2 C1 H1 116.4
C1 C2 C4 114.1(5)
C1 C2 C3 105.0(5)
C4 C2 C3 112.3(5)
C1 C2 H2 108.4
C4 C2 H2 108.4
C3 C2 H2 108.4
C2 C3 H3A 109.5
C2 C3 H3B 109.5
H3A C3 H3B 109.5
C2 C3 H3C 109.5
H3A C3 H3C 109.5
H3B C3 H3C 109.5
C2 C4 C6 111.1(5)
C2 C4 C5 108.3(4)
C6 C4 C5 112.9(5)
C2 C4 H4 108.1
C6 C4 H4 108.1
C5 C4 H4 108.1
N1 C5 C4 111.9(4)
N1 C5 H5A 109.2
C4 C5 H5A 109.2
N1 C5 H5B 109.2
C4 C5 H5B 109.2
H5A C5 H5B 107.9
C7 C6 C11 117.4(4)
C7 C6 C4 120.9(4)
C11 C6 C4 121.7(4)
C8 C7 C6 122.0(4)
C8 C7 H7 119.0
C6 C7 H7 119.0
C9 C8 C7 119.0(4)
C9 C8 H8 120.5
C7 C8 H8 120.5
C8 C9 C10 120.5(4)
C8 C9 Br1 119.0(4)
C10 C9 Br1 120.5(4)
C11 C10 C9 119.8(4)
C11 C10 H10 120.1
C9 C10 H10 120.1
C10 C11 C6 121.2(4)
C10 C11 H11 119.4
C6 C11 H11 119.4
O4 C12 C13 126.9(5)
O4 C12 H12 116.5
C13 C12 H12 116.5
C12 C13 C15 112.6(5)
C12 C13 C14 105.4(5)
C15 C13 C14 109.7(5)
C12 C13 H13 109.7
C15 C13 H13 109.7
C14 C13 H13 109.7
C13 C14 H14A 109.5
C13 C14 H14B 109.5
H14A C14 H14B 109.5
C13 C14 H14C 109.5
H14A C14 H14C 109.5
H14B C14 H14C 109.5
C17 C15 C13 110.9(4)
C17 C15 C16 110.1(4)
C13 C15 C16 111.3(4)
C17 C15 H15 108.1
C13 C15 H15 108.1
C16 C15 H15 108.1
N2 C16 C15 109.2(4)
N2 C16 H16A 109.8
C15 C16 H16A 109.8
N2 C16 H16B 109.8
C15 C16 H16B 109.8
H16A C16 H16B 108.3
C22 C17 C18 119.3(4)
C22 C17 C15 119.5(4)
C18 C17 C15 121.2(4)
C19 C18 C17 120.9(5)
C19 C18 H18 119.6
C17 C18 H18 119.6
C20 C19 C18 118.2(4)
C20 C19 H19 120.9
C18 C19 H19 120.9
C19 C20 C21 122.5(4)
C19 C20 Br2 118.2(4)
C21 C20 Br2 119.3(4)
C20 C21 C22 118.7(4)
C20 C21 H21 120.6
C22 C21 H21 120.6
C17 C22 C21 120.4(4)
C17 C22 H22 119.8
C21 C22 H22 119.8
O2 N1 O3 122.0(6)
O2 N1 C5 118.8(5)
O3 N1 C5 119.1(5)
O6 N2 O5 123.8(5)
O6 N2 C16 118.3(4)
O5 N2 C16 117.9(5)

loop_
_geom_bond_atom_site_label_1
_geom_bond_atom_site_label_2
_geom_bond_distance
Br1 C9 1.898(4)
Br2 C20 1.903(4)
C1 O1 1.178(7)
C1 C2 1.498(7)
C1 H1 0.9500
C2 C4 1.509(7)
C2 C3 1.511(10)
C2 H2 1.0000
C3 H3A 0.9800
C3 H3B 0.9800
C3 H3C 0.9800
C4 C6 1.513(6)
C4 C5 1.533(9)
C4 H4 1.0000
C5 N1 1.494(7)
C5 H5A 0.9900
C5 H5B 0.9900
C6 C7 1.391(6)
C6 C11 1.395(6)
C7 C8 1.383(6)
C7 H7 0.9500
C8 C9 1.377(7)
C8 H8 0.9500
C9 C10 1.386(7)
C10 C11 1.376(6)
C10 H10 0.9500
C11 H11 0.9500
C12 O4 1.216(7)
C12 C13 1.509(7)
C12 H12 0.9500
C13 C15 1.539(8)
C13 C14 1.562(9)
C13 H13 1.0000
C14 H14A 0.9800
C14 H14B 0.9800
C14 H14C 0.9800
C15 C17 1.527(6)
C15 C16 1.547(7)
C15 H15 1.0000
C16 N2 1.523(7)
C16 H16A 0.9900
C16 H16B 0.9900
C17 C22 1.374(6)
C17 C18 1.398(6)
C18 C19 1.391(6)
C18 H18 0.9500
C19 C20 1.367(7)
C19 H19 0.9500
C20 C21 1.377(6)
C21 C22 1.397(6)
C21 H21 0.9500
C22 H22 0.9500
N1 O2 1.205(6)
N1 O3 1.210(7)
N2 O6 1.195(6)
N2 O5 1.201(6)
